data_1546025
loop_
_publ_author_name
'Mumme, W.G.'
'Cranswick, L.'
'Chakoumakos, B.'

_publ_section_title
;
 Rietveld crystal structure refinement from high temperature neutron
 powder diffraction data for the polymorphs of dicalcium silicate
;
_journal_name_full
;
Neues Jahrbuch fuer Mineralogie. Abhandlungen (Band-Nr) (1950-)
;
_journal_page_first 171
_journal_page_last 188
_journal_volume 170
_journal_year 1996
_chemical_formula_sum 'Ca2 O4 Si'
_chemical_name_systematic 'gamma dicalcium silicate'
_space_group_IT_number 62
_symmetry_space_group_name_Hall '-P 2c 2ab'
_symmetry_space_group_name_H-M 'P b n m'
_cell_angle_alpha 90
_cell_angle_beta 90
_cell_angle_gamma 90
_cell_formula_units_Z 4
_cell_length_a 5.0762
_cell_length_b 11.2136
_cell_length_c 6.7583
_cell_volume 384.699
_citation_journal_id_ASTM NJMIAK
_cod_data_source_file Mumme_NJMIAK_1996_1.cif
_cod_data_source_block Ca2O4Si1_gamma
_cod_original_cell_volume 384.6992
_cod_original_sg_symbol_Hall '-P 2ac 2n (z,x,y)'
_cod_original_formula_sum 'Ca2 O4 Si1'
_cod_database_code 1546025

loop_
_symmetry_equiv_pos_as_xyz
x,y,z
x+1/2,-y+1/2,-z
-x+1/2,y+1/2,-z+1/2
-x,-y,z+1/2
-x,-y,-z
-x-1/2,y-1/2,z
x-1/2,-y-1/2,z-1/2
x,y,-z-1/2

loop_
_atom_site_label
_atom_site_type_symbol
_atom_site_fract_x
_atom_site_fract_y
_atom_site_fract_z
_atom_site_occupancy
_atom_site_U_iso_or_equiv
Si1 Si+4 0.4293 0.095 0.25 1 0.0
Ca1 Ca+2 0 0 0 1 0.0
O3 O-2 0.2991 0.1623 0.0561 1 0.0
O2 O-2 0.2996 0.9624 0.25 1 0.0
Ca2 Ca+2 0.9924 0.2822 0.25 1 0.0
O1 O-2 0.7489 0.0932 0.25 1 0.0
